data_4501391
loop_
_publ_author_name
'Mukherjee, Gargi'
'Biradha, Kumar'

_publ_section_title
;
 Crystal Engineering Studies with Monocarboxamidoalkanes Having C- or
 N-Terminal Pyridine and Their Coordination Complexes
;
_journal_issue 12
_journal_name_full 'Crystal Growth &amp; Design'
_journal_page_first 5649
_journal_paper_doi 10.1021/cg2012028
_journal_volume 11
_journal_year 2011
_chemical_formula_sum 'C14 H16 Ag N5 O5'
_chemical_formula_weight 442.19
_chemical_name_systematic
; 
 ? 
;
_space_group_IT_number 2
_symmetry_cell_setting triclinic
_symmetry_space_group_name_Hall '-P 1'
_symmetry_space_group_name_H-M 'P -1'
_atom_sites_solution_hydrogens geom
_atom_sites_solution_primary direct
_atom_sites_solution_secondary difmap
_audit_creation_method SHELXL-97
_cell_angle_alpha 94.863(8)
_cell_angle_beta 104.619(8)
_cell_angle_gamma 111.931(8)
_cell_formula_units_Z 2
_cell_length_a 8.256(3)
_cell_length_b 10.458(3)
_cell_length_c 11.089(4)
_cell_measurement_reflns_used 3256
_cell_measurement_temperature 293(2)
_cell_measurement_theta_max 26.00
_cell_measurement_theta_min 1.94
_cell_volume 842.1(5)
_computing_structure_refinement 'SHELXL-97 (Sheldrick, 1997)'
_computing_structure_solution 'SHELXS-97 (Sheldrick, 1990)'
_diffrn_ambient_temperature 293(2)
_diffrn_measured_fraction_theta_full 0.987
_diffrn_measured_fraction_theta_max 0.987
_diffrn_measurement_device_type 'Bruker APEX-2 CCD'
_diffrn_measurement_method hemisphere
_diffrn_radiation_monochromator graphite
_diffrn_radiation_source 'fine-focus sealed tube'
_diffrn_radiation_type MoK\a
_diffrn_radiation_wavelength 0.71073
_diffrn_reflns_av_R_equivalents 0.1525
_diffrn_reflns_av_sigmaI/netI 0.0886
_diffrn_reflns_limit_h_max 10
_diffrn_reflns_limit_h_min -10
_diffrn_reflns_limit_k_max 12
_diffrn_reflns_limit_k_min -12
_diffrn_reflns_limit_l_max 12
_diffrn_reflns_limit_l_min -13
_diffrn_reflns_number 10637
_diffrn_reflns_theta_full 26.00
_diffrn_reflns_theta_max 26.00
_diffrn_reflns_theta_min 1.94
_exptl_absorpt_coefficient_mu 1.233
_exptl_absorpt_correction_T_max 0.862
_exptl_absorpt_correction_T_min 0.813
_exptl_absorpt_correction_type empirical
_exptl_absorpt_process_details sadabs
_exptl_crystal_colour colorless
_exptl_crystal_density_diffrn 1.744
_exptl_crystal_density_method 'not measured'
_exptl_crystal_description rod
_exptl_crystal_F_000 444
_exptl_crystal_size_max 0.23
_exptl_crystal_size_mid 0.14
_exptl_crystal_size_min 0.12
_refine_diff_density_max 1.335
_refine_diff_density_min -0.982
_refine_diff_density_rms 0.117
_refine_ls_extinction_method none
_refine_ls_goodness_of_fit_ref 1.099
_refine_ls_hydrogen_treatment constr
_refine_ls_matrix_type full
_refine_ls_number_parameters 228
_refine_ls_number_reflns 3256
_refine_ls_number_restraints 0
_refine_ls_restrained_S_all 1.099
_refine_ls_R_factor_all 0.0698
_refine_ls_R_factor_gt 0.0590
_refine_ls_shift/su_max 0.007
_refine_ls_shift/su_mean 0.000
_refine_ls_structure_factor_coef Fsqd
_refine_ls_weighting_details 'calc w=1/[\s^2^(Fo^2^)+(0.1000P)^2^+0.0000P] where P=(Fo^2^+2Fc^2^)/3'
_refine_ls_weighting_scheme calc
_refine_ls_wR_factor_gt 0.1577
_refine_ls_wR_factor_ref 0.1671
_reflns_number_gt 2663
_reflns_number_total 3256
_reflns_threshold_expression >2sigma(I)
_cod_data_source_file cg2012028_si_002.cif
_cod_data_source_block 5
_cod_depositor_comments
;

2021-04-16
Z value and formula fixed to values more according to usual
chemical conventions.                 miguel
;
_cod_original_formula_sum 'C28 H32 Ag2 N10 O10'
_cod_original_formula_weight 884.38
_cod_original_formula_units_Z 1
_cod_original_sg_symbol_H-M P-1
_cod_database_code 4501391

loop_
_symmetry_equiv_pos_as_xyz
'x, y, z'
'-x, -y, -z'

loop_
_atom_site_label
_atom_site_type_symbol
_atom_site_fract_x
_atom_site_fract_y
_atom_site_fract_z
_atom_site_U_iso_or_equiv
_atom_site_adp_type
_atom_site_occupancy
_atom_site_symmetry_multiplicity
_atom_site_calc_flag
_atom_site_refinement_flags
Ag1 Ag 0.38865(5) 0.47403(3) 0.09891(3) 0.0718(2) Uani 1 1 d .
O11 O -0.2987(4) -0.1520(3) -0.3207(3) 0.0693(9) Uani 1 1 d .
N11 N 0.2593(6) 0.2639(4) -0.0061(4) 0.0573(9) Uani 1 1 d .
N12 N -0.0185(5) -0.1466(3) -0.2244(3) 0.0504(8) Uani 1 1 d .
H12 H 0.0447 -0.1965 -0.2177 0.061 Uiso 1 1 calc R
C11 C 0.3156(6) 0.1602(5) 0.0176(4) 0.0572(10) Uani 1 1 d .
H11 H 0.4198 0.1810 0.0860 0.069 Uiso 1 1 calc R
C12 C 0.2285(6) 0.0269(4) -0.0529(4) 0.0521(9) Uani 1 1 d .
H12A H 0.2761 -0.0393 -0.0334 0.063 Uiso 1 1 calc R
C13 C 0.0690(5) -0.0112(4) -0.1540(3) 0.0437(8) Uani 1 1 d .
C14 C 0.0133(6) 0.0981(4) -0.1823(4) 0.0537(10) Uani 1 1 d .
H14 H -0.0873 0.0808 -0.2524 0.064 Uiso 1 1 calc R
C15 C 0.1068(6) 0.2285(5) -0.1071(5) 0.0600(11) Uani 1 1 d .
H15 H 0.0640 0.2974 -0.1258 0.072 Uiso 1 1 calc R
C16 C -0.1960(6) -0.2104(5) -0.3041(4) 0.0526(9) Uani 1 1 d .
C17 C -0.2499(8) -0.3582(5) -0.3709(5) 0.0730(13) Uani 1 1 d .
H17A H -0.3681 -0.4177 -0.3661 0.109 Uiso 1 1 calc R
H17B H -0.1608 -0.3921 -0.3309 0.109 Uiso 1 1 calc R
H17C H -0.2552 -0.3591 -0.4585 0.109 Uiso 1 1 calc R
O21 O 0.9261(5) 1.1607(4) 0.5133(4) 0.0792(11) Uani 1 1 d .
N21 N 0.4751(5) 0.6799(4) 0.2052(3) 0.0538(8) Uani 1 1 d .
N22 N 0.6282(4) 1.0897(3) 0.4001(3) 0.0502(8) Uani 1 1 d .
H22 H 0.5398 1.1166 0.3853 0.060 Uiso 1 1 calc R
C21 C 0.3715(6) 0.7544(5) 0.1766(4) 0.0613(11) Uani 1 1 d .
H21 H 0.2602 0.7121 0.1118 0.074 Uiso 1 1 calc R
C22 C 0.4227(6) 0.8882(5) 0.2382(4) 0.0576(10) Uani 1 1 d .
H22A H 0.3480 0.9354 0.2136 0.069 Uiso 1 1 calc R
C23 C 0.5862(5) 0.9550(4) 0.3381(4) 0.0462(8) Uani 1 1 d .
C24 C 0.6909(6) 0.8785(4) 0.3695(4) 0.0497(9) Uani 1 1 d .
H24 H 0.7998 0.9174 0.4366 0.060 Uiso 1 1 calc R
C25 C 0.6337(6) 0.7455(4) 0.3016(4) 0.0557(10) Uani 1 1 d .
H25 H 0.7084 0.6976 0.3230 0.067 Uiso 1 1 calc R
C26 C 0.7923(6) 1.1848(5) 0.4815(4) 0.0559(10) Uani 1 1 d .
C27 C 0.7893(8) 1.3249(5) 0.5259(5) 0.0763(14) Uani 1 1 d .
H27A H 0.9018 1.3823 0.5916 0.114 Uiso 1 1 calc R
H27B H 0.6878 1.3093 0.5585 0.114 Uiso 1 1 calc R
H27C H 0.7764 1.3718 0.4556 0.114 Uiso 1 1 calc R
N100 N 0.8051(6) 0.3975(4) 0.1767(4) 0.0736(12) Uani 1 1 d .
O101 O 0.7675(6) 0.2801(4) 0.2043(5) 0.0970(13) Uani 1 1 d .
O102 O 0.7211(7) 0.4663(5) 0.1980(7) 0.153(3) Uani 1 1 d .
O103 O 0.9326(10) 0.4449(7) 0.1309(6) 0.140(2) Uani 1 1 d .

loop_
_atom_site_aniso_label
_atom_site_aniso_U_11
_atom_site_aniso_U_22
_atom_site_aniso_U_33
_atom_site_aniso_U_23
_atom_site_aniso_U_13
_atom_site_aniso_U_12
Ag1 0.0904(4) 0.0459(3) 0.0724(3) -0.00586(17) 0.0308(2) 0.0207(2)
O11 0.0533(17) 0.065(2) 0.081(2) -0.0032(15) 0.0001(15) 0.0313(16)
N11 0.060(2) 0.047(2) 0.064(2) 0.0016(15) 0.0202(16) 0.0220(17)
N12 0.0507(19) 0.0461(18) 0.0576(18) 0.0035(13) 0.0107(14) 0.0285(16)
C11 0.059(2) 0.055(2) 0.051(2) 0.0029(17) 0.0069(17) 0.024(2)
C12 0.053(2) 0.052(2) 0.054(2) 0.0099(17) 0.0108(17) 0.0292(19)
C13 0.0435(19) 0.045(2) 0.0478(19) 0.0088(15) 0.0163(15) 0.0221(16)
C14 0.050(2) 0.046(2) 0.064(2) 0.0070(17) 0.0083(17) 0.0248(18)
C15 0.055(2) 0.046(2) 0.080(3) 0.0090(19) 0.016(2) 0.025(2)
C16 0.053(2) 0.048(2) 0.051(2) 0.0010(16) 0.0074(17) 0.0219(19)
C17 0.082(3) 0.053(3) 0.068(3) -0.003(2) 0.004(2) 0.027(2)
O21 0.0548(19) 0.064(2) 0.097(2) -0.0109(17) -0.0094(17) 0.0276(17)
N21 0.058(2) 0.0477(19) 0.0537(18) 0.0004(14) 0.0178(15) 0.0216(16)
N22 0.0459(17) 0.0439(18) 0.0624(19) 0.0034(13) 0.0119(14) 0.0246(15)
C21 0.052(2) 0.065(3) 0.060(2) -0.0094(19) 0.0058(18) 0.027(2)
C22 0.052(2) 0.059(2) 0.062(2) -0.0010(18) 0.0061(18) 0.032(2)
C23 0.047(2) 0.047(2) 0.0467(19) 0.0048(15) 0.0155(15) 0.0221(17)
C24 0.049(2) 0.047(2) 0.052(2) 0.0090(16) 0.0086(16) 0.0235(18)
C25 0.062(3) 0.049(2) 0.062(2) 0.0080(18) 0.0155(19) 0.031(2)
C26 0.061(3) 0.050(2) 0.050(2) 0.0038(17) 0.0111(18) 0.022(2)
C27 0.086(3) 0.045(2) 0.086(3) -0.008(2) 0.021(3) 0.022(2)
N100 0.073(3) 0.055(2) 0.075(3) 0.0039(18) -0.011(2) 0.030(2)
O101 0.103(3) 0.070(2) 0.142(4) 0.041(2) 0.037(3) 0.057(2)
O102 0.109(4) 0.075(3) 0.265(8) 0.012(4) 0.002(4) 0.066(3)
O103 0.163(6) 0.133(5) 0.134(5) 0.051(4) 0.066(4) 0.055(5)

loop_
_atom_type_symbol
_atom_type_description
_atom_type_scat_dispersion_real
_atom_type_scat_dispersion_imag
_atom_type_scat_source
C C 0.0033 0.0016 'International Tables Vol C Tables 4.2.6.8 and 6.1.1.4'
H H 0.0000 0.0000 'International Tables Vol C Tables 4.2.6.8 and 6.1.1.4'
Ag Ag -0.8971 1.1015 'International Tables Vol C Tables 4.2.6.8 and 6.1.1.4'
N N 0.0061 0.0033 'International Tables Vol C Tables 4.2.6.8 and 6.1.1.4'
O O 0.0106 0.0060 'International Tables Vol C Tables 4.2.6.8 and 6.1.1.4'

loop_
_geom_angle_atom_site_label_1
_geom_angle_atom_site_label_2
_geom_angle_atom_site_label_3
_geom_angle
_geom_angle_site_symmetry_3
N11 Ag1 N21 170.71(14) .
N11 Ag1 Ag1 83.88(11) 2_665
N21 Ag1 Ag1 103.18(11) 2_665
C11 N11 C15 116.0(4) .
C11 N11 Ag1 125.8(3) .
C15 N11 Ag1 118.2(3) .
C16 N12 C13 126.9(3) .
C16 N12 H12 116.6 .
C13 N12 H12 116.6 .
N11 C11 C12 123.7(4) .
N11 C11 H11 118.1 .
C12 C11 H11 118.1 .
C11 C12 C13 120.6(3) .
C11 C12 H12A 119.7 .
C13 C12 H12A 119.7 .
N12 C13 C12 120.1(3) .
N12 C13 C14 123.9(3) .
C12 C13 C14 115.9(4) .
C15 C14 C13 120.0(4) .
C15 C14 H14 120.0 .
C13 C14 H14 120.0 .
N11 C15 C14 123.6(4) .
N11 C15 H15 118.2 .
C14 C15 H15 118.2 .
O11 C16 N12 122.9(4) .
O11 C16 C17 122.8(4) .
N12 C16 C17 114.3(4) .
C16 C17 H17A 109.5 .
C16 C17 H17B 109.5 .
H17A C17 H17B 109.5 .
C16 C17 H17C 109.5 .
H17A C17 H17C 109.5 .
H17B C17 H17C 109.5 .
C25 N21 C21 116.0(4) .
C25 N21 Ag1 123.6(3) .
C21 N21 Ag1 120.5(3) .
C26 N22 C23 128.1(3) .
C26 N22 H22 116.0 .
C23 N22 H22 116.0 .
N21 C21 C22 123.1(4) .
N21 C21 H21 118.4 .
C22 C21 H21 118.4 .
C21 C22 C23 120.6(4) .
C21 C22 H22A 119.7 .
C23 C22 H22A 119.7 .
C24 C23 N22 125.4(4) .
C24 C23 C22 116.6(4) .
N22 C23 C22 117.9(3) .
C25 C24 C23 119.9(4) .
C25 C24 H24 120.1 .
C23 C24 H24 120.1 .
N21 C25 C24 123.8(4) .
N21 C25 H25 118.1 .
C24 C25 H25 118.1 .
O21 C26 N22 123.3(4) .
O21 C26 C27 123.3(4) .
N22 C26 C27 113.3(4) .
C26 C27 H27A 109.5 .
C26 C27 H27B 109.5 .
H27A C27 H27B 109.5 .
C26 C27 H27C 109.5 .
H27A C27 H27C 109.5 .
H27B C27 H27C 109.5 .
O102 N100 O101 120.0(6) .
O102 N100 O103 121.1(6) .
O101 N100 O103 118.8(5) .

loop_
_geom_bond_atom_site_label_1
_geom_bond_atom_site_label_2
_geom_bond_distance
_geom_bond_site_symmetry_2
Ag1 N11 2.124(4) .
Ag1 N21 2.129(4) .
Ag1 Ag1 3.1591(11) 2_665
O11 C16 1.205(5) .
N11 C11 1.351(6) .
N11 C15 1.359(6) .
N12 C16 1.375(5) .
N12 C13 1.379(5) .
N12 H12 0.8600 .
C11 C12 1.362(6) .
C11 H11 0.9300 .
C12 C13 1.392(5) .
C12 H12A 0.9300 .
C13 C14 1.413(5) .
C14 C15 1.360(6) .
C14 H14 0.9300 .
C15 H15 0.9300 .
C16 C17 1.504(6) .
C17 H17A 0.9600 .
C17 H17B 0.9600 .
C17 H17C 0.9600 .
O21 C26 1.198(6) .
N21 C25 1.351(6) .
N21 C21 1.358(6) .
N22 C26 1.365(6) .
N22 C23 1.389(5) .
N22 H22 0.8600 .
C21 C22 1.361(6) .
C21 H21 0.9300 .
C22 C23 1.395(6) .
C22 H22A 0.9300 .
C23 C24 1.385(5) .
C24 C25 1.370(6) .
C24 H24 0.9300 .
C25 H25 0.9300 .
C26 C27 1.516(6) .
C27 H27A 0.9600 .
C27 H27B 0.9600 .
C27 H27C 0.9600 .
N100 O102 1.216(6) .
N100 O101 1.235(6) .
N100 O103 1.239(7) .
